data_4304607
loop_
_publ_author_name
'Evan G. Moore'
'Jide Xu'
'Christoph J. Jocher'
'Ingrid Castro-Rodriguez'
'Kenneth N. Raymond'

_publ_section_title
;
Highly Luminescent Lanthanide Complexes of 1-Hydroxy-2-pyridinones
;
_journal_name_full 'Inorganic Chemistry'
_journal_page_first 3105
_journal_page_last 3118
_journal_paper_doi 10.1021/ic702144n
_journal_volume 47
_journal_year 2008
_chemical_formula_sum 'C42 H58 Eu N11 O14'
_chemical_formula_weight 1092.95
_chemical_name_systematic
; 
 ? 
;
_space_group_IT_number 14
_symmetry_cell_setting monoclinic
_symmetry_space_group_name_Hall '-P 2yn'
_symmetry_space_group_name_H-M 'P 1 21/n 1'
_atom_sites_solution_hydrogens geom
_atom_sites_solution_primary direct
_atom_sites_solution_secondary difmap
_audit_creation_method SHELXL-97
_cell_angle_alpha 90.00
_cell_angle_beta 112.1040(10)
_cell_angle_gamma 90.00
_cell_formula_units_Z 4
_cell_length_a 17.3141(19)
_cell_length_b 13.1648(14)
_cell_length_c 22.461(2)
_cell_measurement_reflns_used 8192
_cell_measurement_temperature 145(2)
_cell_measurement_theta_max 26.068
_cell_measurement_theta_min 3.319
_cell_volume 4743.4(8)
_computing_structure_refinement 'SHELXL-97 (Sheldrick, 1997)'
_computing_structure_solution 'SHELXS-97 (Sheldrick, 1990)'
_diffrn_ambient_temperature 145(2)
_diffrn_measured_fraction_theta_full 0.982
_diffrn_measured_fraction_theta_max 0.982
_diffrn_radiation_monochromator graphite
_diffrn_radiation_source 'fine-focus sealed tube'
_diffrn_radiation_type MoK\a
_diffrn_radiation_wavelength 0.71073
_diffrn_reflns_av_R_equivalents 0.0197
_diffrn_reflns_av_sigmaI/netI 0.0270
_diffrn_reflns_limit_h_max 15
_diffrn_reflns_limit_h_min -20
_diffrn_reflns_limit_k_max 14
_diffrn_reflns_limit_k_min -15
_diffrn_reflns_limit_l_max 27
_diffrn_reflns_limit_l_min -26
_diffrn_reflns_number 21770
_diffrn_reflns_theta_full 25.35
_diffrn_reflns_theta_max 25.35
_diffrn_reflns_theta_min 3.25
_exptl_absorpt_coefficient_mu 1.399
_exptl_absorpt_correction_T_max 0.8501
_exptl_absorpt_correction_T_min 0.7868
_exptl_absorpt_correction_type multi-scan
_exptl_absorpt_process_details 'SADABS V2.03'
_exptl_crystal_colour colorless
_exptl_crystal_density_diffrn 1.530
_exptl_crystal_density_method 'not measured'
_exptl_crystal_description needle
_exptl_crystal_F_000 2248
_exptl_crystal_size_max 0.18
_exptl_crystal_size_mid 0.12
_exptl_crystal_size_min 0.12
_refine_diff_density_max 1.026
_refine_diff_density_min -0.904
_refine_diff_density_rms 0.086
_refine_ls_extinction_method none
_refine_ls_goodness_of_fit_ref 1.061
_refine_ls_hydrogen_treatment mixed
_refine_ls_matrix_type full
_refine_ls_number_parameters 604
_refine_ls_number_reflns 8522
_refine_ls_number_restraints 5
_refine_ls_restrained_S_all 1.075
_refine_ls_R_factor_all 0.0473
_refine_ls_R_factor_gt 0.0354
_refine_ls_shift/su_max 0.001
_refine_ls_shift/su_mean 0.000
_refine_ls_structure_factor_coef Fsqd
_refine_ls_weighting_details 'calc w=1/[\s^2^(Fo^2^)+(0.0487P)^2^+6.8888P] where P=(Fo^2^+2Fc^2^)/3'
_refine_ls_weighting_scheme calc
_refine_ls_wR_factor_gt 0.0869
_refine_ls_wR_factor_ref 0.0929
_reflns_number_gt 7013
_reflns_number_total 8522
_reflns_threshold_expression >2sigma(I)
_cod_data_source_file ic702144n-file002.cif
_cod_data_source_block eu5lhp
_cod_depositor_comments
;
The following automatic conversions were performed:
'_symmetry_cell_setting' value 'Monoclinic' changed to 'monoclinic'
according to '/home/saulius/struct/CIF-dictionaries/cif_core.dic'
dictionary named 'cif_core.dic' version 2.4.1 from 2010-06-29.

Automatic conversion script
Id: cif_fix_enum 1527 2010-12-29 10:47:43Z saulius 
;
_cod_database_code 4304607

loop_
_symmetry_equiv_pos_as_xyz
'x, y, z'
'-x+1/2, y+1/2, -z+1/2'
'-x, -y, -z'
'x-1/2, -y-1/2, z-1/2'

loop_
_atom_site_label
_atom_site_type_symbol
_atom_site_fract_x
_atom_site_fract_y
_atom_site_fract_z
_atom_site_U_iso_or_equiv
_atom_site_adp_type
_atom_site_occupancy
_atom_site_symmetry_multiplicity
_atom_site_calc_flag
_atom_site_refinement_flags
_atom_site_disorder_assembly
_atom_site_disorder_group
Eu1 Eu 0.271265(11) 0.988465(13) 0.024984(9) 0.02448(7) Uani 1 1 d . . .
O1 O 0.15792(16) 1.08626(19) 0.03184(13) 0.0316(6) Uani 1 1 d . . .
O2 O 0.18054(16) 0.89950(18) 0.06480(13) 0.0300(6) Uani 1 1 d . . .
O3 O -0.03272(18) 1.2535(2) 0.04942(15) 0.0418(7) Uani 1 1 d . . .
O4 O 0.1088(3) 1.1731(3) -0.26322(17) 0.0862(15) Uani 1 1 d . . .
O5 O 0.21838(18) 0.8651(2) -0.06025(12) 0.0344(6) Uani 1 1 d . . .
O6 O 0.21739(18) 1.0553(2) -0.08092(12) 0.0349(6) Uani 1 1 d . . .
N1 N 0.10717(19) 1.0449(2) 0.05788(14) 0.0262(6) Uani 1 1 d . . .
N2 N 0.0903(2) 1.2601(2) 0.03676(16) 0.0355(8) Uani 1 1 d . . .
H4 H 0.1344 1.2253 0.0383 0.043 Uiso 1 1 calc R . .
N3 N 0.1821(3) 1.2080(3) -0.15966(18) 0.0448(9) Uani 1 1 d . . .
H15 H 0.2101 1.1820 -0.1215 0.054 Uiso 1 1 calc R . .
N4 N 0.1856(2) 0.9941(2) -0.13243(15) 0.0298(7) Uani 1 1 d . . .
C1 C 0.1212(2) 0.9433(3) 0.07474(17) 0.0276(8) Uani 1 1 d . . .
C2 C 0.0679(3) 0.8979(3) 0.10206(19) 0.0338(9) Uani 1 1 d . . .
H1 H 0.0767 0.8293 0.1162 0.041 Uiso 1 1 calc R . .
C3 C 0.0041(3) 0.9517(3) 0.1083(2) 0.0365(9) Uani 1 1 d . . .
H2 H -0.0322 0.9197 0.1254 0.044 Uiso 1 1 calc R . .
C4 C -0.0082(3) 1.0532(3) 0.08968(19) 0.0340(9) Uani 1 1 d . . .
H3 H -0.0529 1.0900 0.0941 0.041 Uiso 1 1 calc R . .
C5 C 0.0438(2) 1.1004(3) 0.06497(17) 0.0275(8) Uani 1 1 d . . .
C6 C 0.0307(3) 1.2119(3) 0.04848(18) 0.0314(9) Uani 1 1 d . . .
C7 C 0.0868(3) 1.3681(3) 0.0213(2) 0.0393(10) Uani 1 1 d . . .
H5 H 0.1413 1.3997 0.0463 0.047 Uiso 1 1 calc R . .
H6 H 0.0440 1.4012 0.0340 0.047 Uiso 1 1 calc R . .
C8 C 0.0659(3) 1.3862(3) -0.0504(2) 0.0412(10) Uani 1 1 d . . .
H7 H 0.0118 1.3536 -0.0753 0.049 Uiso 1 1 calc R . .
H8 H 0.0597 1.4601 -0.0591 0.049 Uiso 1 1 calc R . .
C9 C 0.1320(3) 1.3448(3) -0.0730(2) 0.0420(10) Uani 1 1 d . . .
H9 H 0.1374 1.2707 -0.0649 0.050 Uiso 1 1 calc R . .
H10 H 0.1862 1.3765 -0.0474 0.050 Uiso 1 1 calc R . .
C10 C 0.1125(3) 1.3642(4) -0.1442(2) 0.0512(12) Uani 1 1 d . . .
H12 H 0.1095 1.4384 -0.1522 0.061 Uiso 1 1 calc R . .
H11 H 0.0574 1.3348 -0.1699 0.061 Uiso 1 1 calc R . .
C11 C 0.1786(3) 1.3179(3) -0.1664(2) 0.0498(12) Uani 1 1 d . . .
H13 H 0.1654 1.3359 -0.2120 0.060 Uiso 1 1 calc R . .
H14 H 0.2338 1.3470 -0.1406 0.060 Uiso 1 1 calc R . .
C12 C 0.1456(3) 1.1455(4) -0.2078(2) 0.0468(11) Uani 1 1 d . . .
C13 C 0.1510(3) 1.0328(3) -0.1936(2) 0.0389(10) Uani 1 1 d . . .
C14 C 0.1212(3) 0.9657(4) -0.2441(2) 0.0526(12) Uani 1 1 d . . .
H16 H 0.0962 0.9907 -0.2868 0.063 Uiso 1 1 calc R . .
C15 C 0.1276(3) 0.8616(4) -0.2329(2) 0.0566(14) Uani 1 1 d . . .
H17 H 0.1090 0.8157 -0.2681 0.068 Uiso 1 1 calc R . .
C16 C 0.1604(3) 0.8253(4) -0.1719(2) 0.0444(11) Uani 1 1 d . . .
H18 H 0.1637 0.7540 -0.1650 0.053 Uiso 1 1 calc R . .
C17 C 0.1893(2) 0.8910(3) -0.1190(2) 0.0331(9) Uani 1 1 d . . .
O7 O 0.33985(15) 0.83362(18) 0.07642(12) 0.0284(6) Uani 1 1 d . . .
O8 O 0.40111(17) 0.9561(2) 0.01483(13) 0.0335(6) Uani 1 1 d . . .
O9 O 0.3700(2) 0.5903(2) 0.11204(17) 0.0572(9) Uani 1 1 d . . .
O10 O 0.3877(2) 1.1779(3) 0.31066(15) 0.0567(9) Uani 1 1 d . B .
O11 O 0.31844(18) 1.1597(2) 0.03375(13) 0.0340(6) Uani 1 1 d . . .
O12 O 0.33325(17) 1.04969(18) 0.13201(12) 0.0300(6) Uani 1 1 d . . .
N5 N 0.41372(19) 0.8108(2) 0.07141(14) 0.0268(7) Uani 1 1 d . . .
N6 N 0.4319(3) 0.6954(3) 0.19631(19) 0.0536(11) Uani 1 1 d . B .
H22 H 0.4660 0.7473 0.2104 0.064 Uiso 1 1 calc R . .
C18 C 0.4440(2) 0.8774(3) 0.03830(18) 0.0288(8) Uani 1 1 d . . .
C19 C 0.5214(3) 0.8517(3) 0.0343(2) 0.0359(9) Uani 1 1 d . . .
H19 H 0.5452 0.8957 0.0123 0.043 Uiso 1 1 calc R . .
C20 C 0.5622(3) 0.7646(3) 0.0614(2) 0.0391(10) Uani 1 1 d . . .
H20 H 0.6136 0.7478 0.0577 0.047 Uiso 1 1 calc R . .
C21 C 0.5284(3) 0.7002(3) 0.0948(2) 0.0381(10) Uani 1 1 d . . .
H21 H 0.5567 0.6396 0.1138 0.046 Uiso 1 1 calc R . .
C22 C 0.4545(2) 0.7247(3) 0.09991(18) 0.0314(9) Uani 1 1 d . . .
C23 C 0.4140(3) 0.6631(3) 0.1369(2) 0.0381(10) Uani 1 1 d . . .
C24 C 0.3974(4) 0.6479(5) 0.2391(3) 0.0766(17) Uiso 1 1 d D . .
H24 H 0.3764 0.5799 0.2216 0.092 Uiso 1 1 calc R A 1
H23 H 0.4433 0.6375 0.2812 0.092 Uiso 1 1 calc R A 1
N7 N 0.3649(7) 1.0348(5) 0.2550(4) 0.025(2) Uiso 0.444(18) 1 d PD B 1
H41 H 0.3647 1.0053 0.2197 0.030 Uiso 0.444(18) 1 calc PR B 1
C25 C 0.3348(9) 0.6981(9) 0.2493(7) 0.054(4) Uiso 0.444(18) 1 d PD B 1
H26 H 0.3422 0.6805 0.2940 0.065 Uiso 0.444(18) 1 calc PR B 1
H25 H 0.2834 0.6627 0.2216 0.065 Uiso 0.444(18) 1 calc PR B 1
C27 C 0.3116(4) 0.8078(4) 0.2430(3) 0.0454(13) Uiso 0.80 1 d P B 1
H31 H 0.2518 0.8147 0.2359 0.054 Uiso 0.80 1 calc PR B 1
H32 H 0.3201 0.8368 0.2053 0.054 Uiso 0.80 1 calc PR B 1
C29 C 0.3636(11) 0.8668(10) 0.3030(8) 0.071(4) Uiso 0.40 1 d PD B 1
H34 H 0.3494 0.8393 0.3386 0.085 Uiso 0.40 1 calc PR B 1
H33 H 0.4225 0.8484 0.3125 0.085 Uiso 0.40 1 calc PR B 1
C30 C 0.3611(6) 0.9719(6) 0.3073(4) 0.0563(19) Uiso 0.70 1 d PD B 1
H37 H 0.4080 0.9924 0.3469 0.068 Uiso 0.70 1 calc PR B 1
H38 H 0.3091 0.9897 0.3135 0.068 Uiso 0.70 1 calc PR B 1
N8 N 0.3314(8) 1.0379(6) 0.2469(4) 0.049(2) Uiso 0.556(18) 1 d P B 2
H42 H 0.3178 1.0109 0.2085 0.059 Uiso 0.556(18) 1 calc PR B 2
C26 C 0.3740(7) 0.7224(7) 0.2783(5) 0.047(3) Uiso 0.556(18) 1 d PD B 2
H27 H 0.3201 0.6989 0.2790 0.057 Uiso 0.556(18) 1 calc PR B 2
H28 H 0.4154 0.7145 0.3226 0.057 Uiso 0.556(18) 1 calc PR B 2
C28 C 0.3656(18) 0.8253(14) 0.2672(14) 0.055(6) Uiso 0.20 1 d PD B 2
H29 H 0.3507 0.8360 0.2206 0.066 Uiso 0.20 1 calc PR B 2
H30 H 0.4210 0.8565 0.2895 0.066 Uiso 0.20 1 calc PR B 2
C31 C 0.3017(6) 0.8860(6) 0.2871(4) 0.057(2) Uiso 0.60 1 d PD B 2
H35 H 0.2455 0.8759 0.2536 0.068 Uiso 0.60 1 calc PR B 2
H36 H 0.3012 0.8563 0.3275 0.068 Uiso 0.60 1 calc PR B 2
C32 C 0.3148(12) 0.9829(10) 0.2958(8) 0.047(4) Uiso 0.30 1 d PD B 2
H39 H 0.3626 0.9930 0.3369 0.057 Uiso 0.30 1 calc PR B 2
H40 H 0.2654 1.0137 0.3007 0.057 Uiso 0.30 1 calc PR B 2
N9 N 0.3455(2) 1.1510(2) 0.14078(15) 0.0299(7) Uani 1 1 d . . .
C33 C 0.3687(3) 1.1339(3) 0.2592(2) 0.0451(11) Uani 1 1 d D . .
C34 C 0.3661(3) 1.1934(3) 0.2010(2) 0.0369(9) Uani 1 1 d . B .
C35 C 0.3832(3) 1.2954(3) 0.2077(2) 0.0537(13) Uani 1 1 d . . .
H43 H 0.3992 1.3262 0.2488 0.064 Uiso 1 1 calc R B .
C36 C 0.3772(4) 1.3537(4) 0.1550(3) 0.0600(15) Uani 1 1 d . B .
H44 H 0.3889 1.4243 0.1603 0.072 Uiso 1 1 calc R . .
C37 C 0.3549(3) 1.3115(3) 0.0954(2) 0.0495(12) Uani 1 1 d . . .
H45 H 0.3504 1.3531 0.0597 0.059 Uiso 1 1 calc R B .
C38 C 0.3383(2) 1.2061(3) 0.0865(2) 0.0322(9) Uani 1 1 d . B .
N101 N -0.2013(2) 1.2986(2) -0.02240(16) 0.0358(8) Uani 1 1 d . . .
H107 H -0.2501 1.2636 -0.0428 0.043 Uiso 1 1 calc R . .
H108 H -0.1604 1.2521 -0.0014 0.043 Uiso 1 1 calc R . .
C101 C -0.1778(3) 1.3534(3) -0.0715(2) 0.0449(11) Uani 1 1 d . . .
H102 H -0.1715 1.3043 -0.1021 0.067 Uiso 1 1 calc R . .
H101 H -0.1250 1.3894 -0.0500 0.067 Uiso 1 1 calc R . .
H103 H -0.2215 1.4023 -0.0944 0.067 Uiso 1 1 calc R . .
C102 C -0.2124(4) 1.3695(4) 0.0256(2) 0.0552(13) Uani 1 1 d . . .
H106 H -0.2273 1.3306 0.0569 0.083 Uiso 1 1 calc R . .
H105 H -0.2569 1.4180 0.0035 0.083 Uiso 1 1 calc R . .
H104 H -0.1603 1.4063 0.0478 0.083 Uiso 1 1 calc R . .
O201 O 0.5430(3) 0.8660(3) 0.23178(19) 0.0807(13) Uani 1 1 d . . .
N201 N 0.5774(3) 0.9976(3) 0.1816(2) 0.0547(11) Uani 1 1 d . . .
C201 C 0.5262(3) 0.9436(4) 0.2007(2) 0.0506(12) Uani 1 1 d . B .
C204 C 0.5498(4) 1.0887(5) 0.1437(3) 0.082(2) Uani 1 1 d . B .
H201 H 0.4907 1.1003 0.1353 0.123 Uiso 1 1 calc R . .
H202 H 0.5573 1.0808 0.1028 0.123 Uiso 1 1 calc R . .
H203 H 0.5827 1.1467 0.1673 0.123 Uiso 1 1 calc R . .
C202 C 0.662(2) 0.943(2) 0.211(2) 0.126(15) Uani 0.444(18) 1 d P B 1
H208 H 0.6566 0.8827 0.2344 0.189 Uiso 0.444(18) 1 calc PR B 1
H207 H 0.7036 0.9891 0.2401 0.189 Uiso 0.444(18) 1 calc PR B 1
H209 H 0.6806 0.9222 0.1762 0.189 Uiso 0.444(18) 1 calc PR B 1
C203 C 0.6584(16) 0.9755(16) 0.1840(13) 0.073(5) Uani 0.556(18) 1 d P B 2
H205 H 0.6650 1.0029 0.1456 0.110 Uiso 0.556(18) 1 calc PR B 2
H204 H 0.6666 0.9018 0.1856 0.110 Uiso 0.556(18) 1 calc PR B 2
H206 H 0.6997 1.0066 0.2224 0.110 Uiso 0.556(18) 1 calc PR B 2
O301 O 0.6652(4) 0.5566(5) 0.0468(3) 0.1125(18) Uani 1 1 d . C 2
N301 N 0.6368(5) 0.4171(6) 0.0927(4) 0.115(2) Uiso 1 1 d . C 2
C301 C 0.6198(6) 0.4852(6) 0.0416(4) 0.099(3) Uani 1 1 d . C 2
H301 H 0.5727 0.4751 0.0030 0.119 Uiso 1 1 calc R C 2
C302 C 0.5966(9) 0.3303(11) 0.0847(7) 0.199(6) Uiso 1 1 d . C 2
H302 H 0.6267 0.2844 0.1203 0.299 Uiso 1 1 calc R C 2
H303 H 0.5929 0.2994 0.0440 0.299 Uiso 1 1 calc R C 2
H304 H 0.5404 0.3422 0.0840 0.299 Uiso 1 1 calc R C 2
C303 C 0.7024(7) 0.4247(8) 0.1449(5) 0.138(3) Uiso 1 1 d . C 2
H305 H 0.7030 0.3693 0.1741 0.207 Uiso 1 1 calc R C 2
H306 H 0.7016 0.4900 0.1656 0.207 Uiso 1 1 calc R C 2
H307 H 0.7525 0.4207 0.1344 0.207 Uiso 1 1 calc R C 2
H210 H 0.473(6) 0.963(8) 0.192(5) 0.166 Uiso 1 1 d . . .

loop_
_atom_site_aniso_label
_atom_site_aniso_U_11
_atom_site_aniso_U_22
_atom_site_aniso_U_33
_atom_site_aniso_U_23
_atom_site_aniso_U_13
_atom_site_aniso_U_12
Eu1 0.02663(11) 0.02233(11) 0.02464(11) 0.00218(7) 0.00983(8) 0.00106(8)
O1 0.0325(15) 0.0266(13) 0.0416(16) 0.0067(11) 0.0207(13) 0.0017(11)
O2 0.0321(15) 0.0229(13) 0.0387(15) 0.0027(11) 0.0176(12) 0.0034(11)
O3 0.0340(16) 0.0372(16) 0.0540(19) -0.0017(13) 0.0162(14) 0.0092(13)
O4 0.135(4) 0.061(2) 0.036(2) 0.0162(17) 0.003(2) 0.016(2)
O5 0.0425(16) 0.0308(14) 0.0279(15) -0.0005(11) 0.0111(13) -0.0045(12)
O6 0.0482(17) 0.0295(14) 0.0243(14) 0.0009(11) 0.0107(13) 0.0045(13)
N1 0.0253(16) 0.0279(16) 0.0256(16) -0.0005(12) 0.0098(13) -0.0024(13)
N2 0.038(2) 0.0258(17) 0.047(2) 0.0038(14) 0.0210(17) 0.0063(14)
N3 0.063(3) 0.037(2) 0.036(2) 0.0136(16) 0.0206(19) 0.0132(18)
N4 0.0273(16) 0.0374(18) 0.0245(17) 0.0009(13) 0.0095(14) 0.0002(14)
C1 0.030(2) 0.0244(18) 0.026(2) -0.0007(14) 0.0083(16) -0.0012(16)
C2 0.039(2) 0.030(2) 0.035(2) 0.0029(16) 0.0163(19) -0.0043(17)
C3 0.039(2) 0.040(2) 0.037(2) 0.0043(18) 0.0212(19) -0.0022(19)
C4 0.031(2) 0.038(2) 0.034(2) -0.0008(17) 0.0148(18) 0.0019(18)
C5 0.027(2) 0.030(2) 0.0239(19) -0.0019(14) 0.0080(16) 0.0013(16)
C6 0.034(2) 0.029(2) 0.027(2) -0.0042(15) 0.0065(17) 0.0019(17)
C7 0.047(3) 0.026(2) 0.049(3) 0.0000(17) 0.021(2) 0.0038(18)
C8 0.044(3) 0.029(2) 0.051(3) 0.0060(18) 0.019(2) 0.0072(18)
C9 0.048(3) 0.035(2) 0.045(3) 0.0070(18) 0.020(2) 0.008(2)
C10 0.071(3) 0.040(3) 0.045(3) 0.014(2) 0.025(3) 0.016(2)
C11 0.074(3) 0.039(2) 0.045(3) 0.016(2) 0.032(3) 0.013(2)
C12 0.058(3) 0.048(3) 0.033(3) 0.012(2) 0.015(2) 0.012(2)
C13 0.036(2) 0.048(3) 0.030(2) 0.0056(18) 0.0088(18) 0.0035(19)
C14 0.056(3) 0.064(3) 0.026(2) 0.001(2) 0.001(2) -0.007(3)
C15 0.068(4) 0.057(3) 0.037(3) -0.011(2) 0.011(3) -0.019(3)
C16 0.047(3) 0.041(2) 0.039(3) -0.0062(19) 0.009(2) -0.011(2)
C17 0.028(2) 0.035(2) 0.038(2) 0.0005(17) 0.0140(18) -0.0020(17)
O7 0.0263(14) 0.0247(13) 0.0361(15) 0.0032(10) 0.0140(12) 0.0021(10)
O8 0.0339(15) 0.0284(14) 0.0414(16) 0.0083(12) 0.0179(13) 0.0033(12)
O9 0.064(2) 0.0382(18) 0.070(2) 0.0057(16) 0.0261(19) -0.0096(17)
O10 0.081(3) 0.052(2) 0.0364(18) -0.0100(15) 0.0212(18) 0.0004(18)
O11 0.0410(16) 0.0294(14) 0.0329(15) 0.0036(11) 0.0154(13) -0.0018(12)
O12 0.0409(16) 0.0188(12) 0.0285(14) -0.0002(10) 0.0110(12) 0.0003(11)
N5 0.0270(17) 0.0235(15) 0.0298(17) 0.0002(12) 0.0105(14) 0.0015(13)
N6 0.082(3) 0.041(2) 0.047(2) 0.0144(17) 0.034(2) 0.009(2)
C18 0.028(2) 0.029(2) 0.030(2) -0.0008(15) 0.0101(17) -0.0020(16)
C19 0.034(2) 0.036(2) 0.041(2) 0.0008(18) 0.0178(19) -0.0004(18)
C20 0.029(2) 0.046(3) 0.041(2) -0.0012(19) 0.0124(19) 0.0065(19)
C21 0.040(2) 0.033(2) 0.037(2) 0.0041(17) 0.0111(19) 0.0113(18)
C22 0.034(2) 0.028(2) 0.028(2) 0.0014(15) 0.0075(17) 0.0049(16)
C23 0.041(2) 0.031(2) 0.041(3) 0.0114(18) 0.015(2) 0.0135(19)
N9 0.0317(18) 0.0230(16) 0.0345(18) -0.0022(13) 0.0120(15) -0.0029(13)
C33 0.060(3) 0.042(3) 0.034(2) -0.0048(19) 0.019(2) 0.004(2)
C34 0.041(2) 0.031(2) 0.038(2) -0.0068(17) 0.014(2) -0.0029(18)
C35 0.076(4) 0.036(3) 0.050(3) -0.014(2) 0.024(3) -0.010(2)
C36 0.093(4) 0.028(2) 0.065(3) -0.010(2) 0.037(3) -0.016(2)
C37 0.068(3) 0.027(2) 0.057(3) 0.000(2) 0.028(3) -0.009(2)
C38 0.031(2) 0.029(2) 0.038(2) 0.0033(17) 0.0155(18) -0.0020(16)
N101 0.0368(19) 0.0282(17) 0.044(2) -0.0028(14) 0.0167(16) -0.0035(14)
C101 0.048(3) 0.044(3) 0.047(3) 0.005(2) 0.023(2) 0.000(2)
C102 0.075(4) 0.037(3) 0.056(3) -0.006(2) 0.029(3) 0.001(2)
O201 0.104(3) 0.051(2) 0.064(3) 0.0044(19) 0.006(2) 0.003(2)
N201 0.037(2) 0.064(3) 0.063(3) -0.023(2) 0.019(2) -0.008(2)
C201 0.053(3) 0.051(3) 0.046(3) -0.005(2) 0.017(2) 0.008(2)
C204 0.094(5) 0.081(4) 0.067(4) 0.002(3) 0.025(4) -0.033(4)
C202 0.034(10) 0.10(2) 0.23(5) -0.02(2) 0.03(2) -0.015(13)
C203 0.038(7) 0.064(11) 0.123(15) -0.013(9) 0.035(9) -0.003(8)
O301 0.121(5) 0.097(4) 0.130(5) 0.013(3) 0.059(4) 0.002(4)
C301 0.123(7) 0.080(5) 0.103(6) -0.020(4) 0.052(5) -0.033(5)

loop_
_atom_type_symbol
_atom_type_description
_atom_type_scat_dispersion_real
_atom_type_scat_dispersion_imag
_atom_type_scat_source
C C 0.0033 0.0016 'International Tables Vol C Tables 4.2.6.8 and 6.1.1.4'
H H 0.0000 0.0000 'International Tables Vol C Tables 4.2.6.8 and 6.1.1.4'
N N 0.0061 0.0033 'International Tables Vol C Tables 4.2.6.8 and 6.1.1.4'
O O 0.0106 0.0060 'International Tables Vol C Tables 4.2.6.8 and 6.1.1.4'
Eu Eu -0.1578 3.6682 'International Tables Vol C Tables 4.2.6.8 and 6.1.1.4'

loop_
_geom_angle_atom_site_label_1
_geom_angle_atom_site_label_2
_geom_angle_atom_site_label_3
_geom_angle
_geom_angle_site_symmetry_1
_geom_angle_site_symmetry_3
_geom_angle_publ_flag
O6 Eu1 O12 138.25(9) . . ?
O6 Eu1 O11 74.03(9) . . ?
O12 Eu1 O11 65.45(9) . . ?
O6 Eu1 O8 89.98(9) . . ?
O12 Eu1 O8 94.26(9) . . ?
O11 Eu1 O8 82.56(9) . . ?
O6 Eu1 O2 119.45(9) . . ?
O12 Eu1 O2 84.13(9) . . ?
O11 Eu1 O2 133.42(9) . . ?
O8 Eu1 O2 136.56(9) . . ?
O6 Eu1 O1 80.95(9) . . ?
O12 Eu1 O1 79.74(9) . . ?
O11 Eu1 O1 75.52(9) . . ?
O8 Eu1 O1 157.84(9) . . ?
O2 Eu1 O1 64.52(8) . . ?
O6 Eu1 O5 64.26(9) . . ?
O12 Eu1 O5 157.48(9) . . ?
O11 Eu1 O5 135.97(9) . . ?
O8 Eu1 O5 83.90(10) . . ?
O2 Eu1 O5 81.97(9) . . ?
O1 Eu1 O5 109.67(9) . . ?
O6 Eu1 O7 136.67(9) . . ?
O12 Eu1 O7 81.33(9) . . ?
O11 Eu1 O7 131.77(9) . . ?
O8 Eu1 O7 65.43(8) . . ?
O2 Eu1 O7 71.46(8) . . ?
O1 Eu1 O7 133.38(8) . . ?
O5 Eu1 O7 77.50(9) . . ?
O6 Eu1 C38 92.44(10) . . ?
O12 Eu1 C38 46.14(9) . . ?
O11 Eu1 C38 19.93(9) . . ?
O8 Eu1 C38 89.98(10) . . ?
O2 Eu1 C38 117.38(9) . . ?
O1 Eu1 C38 70.41(9) . . ?
O5 Eu1 C38 155.81(9) . . ?
O7 Eu1 C38 120.93(9) . . ?
O6 Eu1 C18 105.13(10) . . ?
O12 Eu1 C18 90.57(9) . . ?
O11 Eu1 C18 98.26(9) . . ?
O8 Eu1 C18 19.35(9) . . ?
O2 Eu1 C18 117.30(9) . . ?
O1 Eu1 C18 170.00(9) . . ?
O5 Eu1 C18 80.27(10) . . ?
O7 Eu1 C18 46.08(9) . . ?
C38 Eu1 C18 101.07(10) . . ?
O6 Eu1 C1 110.44(10) . . ?
O12 Eu1 C1 80.16(9) . . ?
O11 Eu1 C1 116.05(9) . . ?
O8 Eu1 C1 155.06(9) . . ?
O2 Eu1 C1 19.31(9) . . ?
O1 Eu1 C1 45.29(9) . . ?
O5 Eu1 C1 92.06(9) . . ?
O7 Eu1 C1 89.65(9) . . ?
C38 Eu1 C1 102.84(10) . . ?
C18 Eu1 C1 135.73(9) . . ?
O6 Eu1 C17 44.99(10) . . ?
O12 Eu1 C17 176.68(9) . . ?
O11 Eu1 C17 117.49(9) . . ?
O8 Eu1 C17 84.77(10) . . ?
O2 Eu1 C17 94.39(9) . . ?
O1 Eu1 C17 102.32(10) . . ?
O5 Eu1 C17 19.28(9) . . ?
O7 Eu1 C17 95.39(9) . . ?
N1 O1 Eu1 119.7(2) . . ?
C1 O2 Eu1 122.3(2) . . ?
C17 O5 Eu1 121.9(2) . . ?
N4 O6 Eu1 121.2(2) . . ?
O1 N1 C5 121.1(3) . . ?
O1 N1 C1 115.8(3) . . ?
C5 N1 C1 123.1(3) . . ?
C6 N2 C7 123.4(3) . . ?
C12 N3 C11 123.3(4) . . ?
O6 N4 C13 121.4(3) . . ?
O6 N4 C17 115.4(3) . . ?
C13 N4 C17 123.2(3) . . ?
O2 C1 N1 117.4(3) . . ?
O2 C1 C2 125.9(3) . . ?
N1 C1 C2 116.7(3) . . ?
N1 C1 Eu1 79.0(2) . . ?
C2 C1 Eu1 164.1(3) . . ?
C3 C2 C1 120.7(4) . . ?
C2 C3 C4 120.4(4) . . ?
C5 C4 C3 120.5(4) . . ?
C4 C5 N1 118.7(3) . . ?
C4 C5 C6 118.6(3) . . ?
N1 C5 C6 122.7(3) . . ?
O3 C6 N2 123.9(4) . . ?
O3 C6 C5 118.7(4) . . ?
N2 C6 C5 117.3(3) . . ?
N2 C7 C8 112.0(3) . . ?
C9 C8 C7 112.8(4) . . ?
C8 C9 C10 113.2(4) . . ?
C9 C10 C11 112.1(4) . . ?
N3 C11 C10 111.6(4) . . ?
O4 C12 N3 123.8(5) . . ?
O4 C12 C13 118.3(4) . . ?
N3 C12 C13 117.9(4) . . ?
N4 C13 C14 118.3(4) . . ?
N4 C13 C12 122.9(4) . . ?
C14 C13 C12 118.8(4) . . ?
C13 C14 C15 120.3(4) . . ?
C16 C15 C14 120.3(4) . . ?
C15 C16 C17 121.3(4) . . ?
O5 C17 N4 117.2(4) . . ?
O5 C17 C16 126.3(4) . . ?
N4 C17 C16 116.6(4) . . ?
N4 C17 Eu1 78.3(2) . . ?
C16 C17 Eu1 165.0(3) . . ?
N5 O7 Eu1 117.01(19) . . ?
C18 O8 Eu1 122.2(2) . . ?
C38 O11 Eu1 120.0(2) . . ?
N9 O12 Eu1 117.9(2) . . ?
O7 N5 C22 118.9(3) . . ?
O7 N5 C18 117.8(3) . . ?
C22 N5 C18 123.3(3) . . ?
C23 N6 C24 122.1(5) . . ?
O8 C18 N5 117.6(3) . . ?
O8 C18 C19 126.0(4) . . ?
N5 C18 C19 116.4(3) . . ?
N5 C18 Eu1 79.1(2) . . ?
C19 C18 Eu1 164.5(3) . . ?
C20 C19 C18 121.0(4) . . ?
C19 C20 C21 119.9(4) . . ?
C22 C21 C20 119.8(4) . . ?
N5 C22 C21 119.6(4) . . ?
N5 C22 C23 116.1(3) . . ?
C21 C22 C23 124.3(4) . . ?
O9 C23 N6 125.8(4) . . ?
O9 C23 C22 120.6(4) . . ?
N6 C23 C22 113.7(4) . . ?
C25 C24 N6 117.1(7) . . ?
N6 C24 C26 112.5(6) . . ?
C33 N7 C30 121.6(7) . . ?
C24 C25 C27 131.2(10) . . ?
C25 C27 C29 111.2(9) . . ?
C30 C29 C27 123.1(12) . . ?
C29 C30 N7 119.9(9) . . ?
C33 N8 C32 121.1(9) . . ?
C28 C26 C24 125.7(14) . . ?
C26 C28 C31 119.5(18) . . ?
C32 C31 C28 116.4(13) . . ?
C31 C32 N8 117.2(13) . . ?
O12 N9 C34 120.7(3) . . ?
O12 N9 C38 115.6(3) . . ?
C34 N9 C38 123.7(3) . . ?
O10 C33 N7 122.0(5) . . ?
O10 C33 N8 123.7(5) . . ?
O10 C33 C34 118.9(4) . . ?
N7 C33 C34 118.0(5) . . ?
N8 C33 C34 115.9(5) . . ?
C35 C34 N9 118.0(4) . . ?
C35 C34 C33 118.5(4) . . ?
N9 C34 C33 123.4(4) . . ?
C34 C35 C36 120.4(4) . . ?
C37 C36 C35 121.1(4) . . ?
C36 C37 C38 120.3(4) . . ?
O11 C38 N9 118.5(3) . . ?
O11 C38 C37 125.2(4) . . ?
N9 C38 C37 116.4(4) . . ?
N9 C38 Eu1 79.0(2) . . ?
C37 C38 Eu1 163.5(3) . . ?
C102 N101 C101 112.1(3) . . ?
C201 N201 C203 130.6(9) . . ?
C201 N201 C204 121.5(5) . . ?
C203 N201 C204 107.3(9) . . ?
C201 N201 C202 104.9(13) . . ?
C204 N201 C202 133.6(13) . . ?
O201 C201 N201 126.4(5) . . ?
C303 N301 C302 115.4(11) . . ?
C303 N301 C301 122.4(9) . . ?
C302 N301 C301 120.6(10) . . ?
O301 C301 N301 119.6(9) . . ?

loop_
_geom_bond_atom_site_label_1
_geom_bond_atom_site_label_2
_geom_bond_distance
_geom_bond_site_symmetry_2
_geom_bond_publ_flag
Eu1 O6 2.374(3) . ?
Eu1 O12 2.375(2) . ?
Eu1 O11 2.381(3) . ?
Eu1 O8 2.382(3) . ?
Eu1 O2 2.387(3) . ?
Eu1 O1 2.400(3) . ?
Eu1 O5 2.413(3) . ?
Eu1 O7 2.422(2) . ?
Eu1 C38 3.203(4) . ?
Eu1 C18 3.241(4) . ?
Eu1 C1 3.247(4) . ?
Eu1 C17 3.266(4) . ?
O1 N1 1.341(4) . ?
O2 C1 1.269(5) . ?
O3 C6 1.234(5) . ?
O4 C12 1.222(5) . ?
O5 C17 1.269(5) . ?
O6 N4 1.346(4) . ?
N1 C5 1.376(5) . ?
N1 C1 1.386(5) . ?
N2 C6 1.320(5) . ?
N2 C7 1.460(5) . ?
N3 C12 1.316(6) . ?
N3 C11 1.453(6) . ?
N4 C13 1.373(5) . ?
N4 C17 1.387(5) . ?
C1 C2 1.418(5) . ?
C2 C3 1.362(6) . ?
C3 C4 1.392(6) . ?
C4 C5 1.371(5) . ?
C5 C6 1.511(5) . ?
C7 C8 1.531(6) . ?
C8 C9 1.517(6) . ?
C9 C10 1.528(6) . ?
C10 C11 1.535(7) . ?
C12 C13 1.514(6) . ?
C13 C14 1.375(7) . ?
C14 C15 1.391(7) . ?
C15 C16 1.357(7) . ?
C16 C17 1.401(6) . ?
O7 N5 1.359(4) . ?
O8 C18 1.269(5) . ?
O9 C23 1.221(5) . ?
O10 C33 1.222(5) . ?
O11 C38 1.261(5) . ?
O12 N9 1.353(4) . ?
N5 C22 1.362(5) . ?
N5 C18 1.375(5) . ?
N6 C23 1.321(6) . ?
N6 C24 1.451(7) . ?
C18 C19 1.418(5) . ?
C19 C20 1.364(6) . ?
C20 C21 1.397(6) . ?
C21 C22 1.366(6) . ?
C22 C23 1.510(6) . ?
C24 C25 1.361(11) . ?
C24 C26 1.473(11) . ?
N7 C33 1.308(8) . ?
N7 C30 1.459(11) . ?
C25 C27 1.491(12) . ?
C27 C29 1.521(16) . ?
C29 C30 1.388(13) . ?
N8 C33 1.399(10) . ?
N8 C32 1.431(18) . ?
C26 C28 1.374(17) . ?
C28 C31 1.56(3) . ?
C31 C32 1.297(14) . ?
N9 C34 1.380(5) . ?
N9 C38 1.383(5) . ?
C33 C34 1.511(6) . ?
C34 C35 1.371(6) . ?
C35 C36 1.382(7) . ?
C36 C37 1.363(7) . ?
C37 C38 1.416(6) . ?
N101 C102 1.491(5) . ?
N101 C101 1.495(5) . ?
O201 C201 1.209(6) . ?
N201 C201 1.329(7) . ?
N201 C203 1.41(2) . ?
N201 C204 1.443(7) . ?
N201 C202 1.54(3) . ?
O301 C301 1.202(8) . ?
N301 C303 1.294(10) . ?
N301 C302 1.315(13) . ?
N301 C301 1.397(10) . ?
